data_7117938
loop_
_publ_author_name
'Angus-Dunne, S.J.'
'Burns, R.C.'
'Craig, D.C.'
'Lawrance, G.A.'

_publ_section_title
;
 A novel hetropolymetalate containing palladsium(II): Synthesis and
 crystal structure of K2 Na6 (Pd2 W10 O36) . 22(H2 O)
;
_journal_name_full
;
Journal of the Chemical Society. Chemical Communications (1972-)
;
_journal_page_first 523
_journal_page_last 524
_journal_volume 1994
_journal_year 1994
_chemical_formula_sum 'H44 K2 Na6 O58 Pd2 W10'
_chemical_name_systematic 'K2 Na6 (Pd2 (W5 O18)2) (H2 O)22'
_space_group_IT_number 2
_symmetry_space_group_name_Hall '-P 1'
_symmetry_space_group_name_H-M 'P -1'
_cell_angle_alpha 108.33
_cell_angle_beta 96.15
_cell_angle_gamma 109.74
_cell_formula_units_Z 1
_cell_length_a 9.229
_cell_length_b 11.277
_cell_length_c 15.102
_cell_volume 1363.696
_citation_journal_id_ASTM JCCCAT
_cod_data_source_file Angus-Dunne_JCCCAT_1994_1832.cif
_cod_data_source_block H44K2Na6O58Pd2W10
_cod_original_cell_volume 1363.697
_cod_database_code 7117938

loop_
_symmetry_equiv_pos_as_xyz
x,y,z
-x,-y,-z

loop_
_atom_site_label
_atom_site_type_symbol
_atom_site_fract_x
_atom_site_fract_y
_atom_site_fract_z
_atom_site_occupancy
_atom_site_U_iso_or_equiv
O12 O-2 0.0135 0.2376 0.2081 1 0.0
O28 O-2 0.2841 0.847 0.3797 1 0.0
W3 W+6 0.21774 0.30497 0.2455 1 0.0
O25 O-2 -0.2808 -0.4678 0.0178 1 0.0
W2 W+6 0.50638 0.58618 0.26367 1 0.0
O22 O-2 -0.0127 0.0473 0.3864 1 0.0
O18 O-2 0.4616 0.0184 0.2855 1 0.0
O7 O-2 0.5313 0.6468 0.3924 1 0.0
O17 O-2 0.4696 0.2575 0.4147 1 0.0
O21 O-2 -0.0024 -0.2326 0.2392 1 0.0
O11 O-2 0.2487 0.3719 0.3739 1 0.0
O24 O-2 -0.0107 -0.5508 0.0977 1 0.0
O2 O-2 0.4936 0.469 0.1306 1 0.0
O1 O-2 0.4589 0.2201 -0.0105 1 0.0
O26 O-2 -0.2741 0.0962 -0.0085 1 0.0
W4 W+6 0.75998 0.45941 0.31109 1 0.0
W1 W+6 0.47597 0.28702 0.11137 1 0.0
O29 O-2 0.2448 0.0615 0.5186 1 0.0
O8 O-2 0.2807 0.4818 0.2379 1 0.0
K1 K+1 0.2512 0.6393 0.4416 1 0.0
Pd1 Pd+2 0.367 0.37 0.4913 1 0.0
O20 O-2 -0.2772 -0.0492 0.1883 1 0.0
O9 O-2 0.5128 0.7264 0.2406 1 0.0
O13 O-2 0.2519 0.1457 0.2499 1 0.0
O10 O-2 0.726 0.6035 0.2824 1 0.0
O16 O-2 0.6939 0.2762 0.3102 1 0.0
Na2 Na+1 -0.0103 -0.3461 0.0702 1 0.0
Na3 Na+1 -0.2585 0.1478 0.1537 1 0.0
W5 W+6 0.46981 0.17562 0.29173 1 0.0
O5 O-2 0.26 0.2455 0.1144 1 0.0
O4 O-2 0.4684 0.1409 0.1515 1 0.0
O23 O-2 0.265 -0.2761 0.1035 1 0.0
O15 O-2 0.9599 0.5029 0.3223 1 0.0
O6 O-2 0.4876 0.3758 0.2681 1 0.0
O27 O-2 0.0581 0.7122 0.555 1 0.0
Na1 Na+1 -0.011 -0.0329 0.2189 1 0.0
O14 O-2 0.7511 0.5312 0.4356 1 0.0
O19 O-2 -0.0213 -0.1365 0.0563 1 0.0
O3 O-2 0.7003 0.364 0.1673 1 0.0
